data_4306956
loop_
_publ_author_name
'Konstantin Yu. Dorogov'
'Muhammed Yousufuddin'
'Nam-Nhat Ho'
'Andrei V. Churakov'
'Lyudmila G. Kuzmina'
'Arthur J. Schultz'
'Sax A. Mason'
'Judith A. K. Howard'
'Dmitry A. Lemenovskii'
'Robert Bau'
'Georgii I. Nikonov'

_publ_contact_author
; Dr Georgii I. Nikonov
  Chemistry Department, Brock University, 
  500 Glenridge Ave., St Catharines, L2S 3A1, 
  ON, Canada
;
_publ_contact_author_email gnikonov@brocku.ca
_publ_section_title
;
Syntheses and Structures of Asymmetric Bis(silyl) Niobocene Hydrides
;
_journal_name_full 'Inorganic Chemistry'
_journal_page_first 147
_journal_page_last 160
_journal_paper_doi 10.1021/ic061314b
_journal_volume 46
_journal_year 2007
_chemical_formula_moiety 'C14 H24 Cl Nb Si2'
_chemical_formula_sum 'C14 H24 Cl Nb Si2'
_chemical_formula_weight 376.87
_chemical_name_common
;  
(dimethylsilyl)(dimethylchlorosilyl)niobocene hydrid 
;
_chemical_name_systematic
;  
bis(cyclopentadienyl)(dimethylsilyl)
(dimethylchlorosilyl)(hydrido) niobium (V) 
;
_space_group_IT_number 14
_symmetry_cell_setting monoclinic
_symmetry_space_group_name_Hall '-P 2ybc'
_symmetry_space_group_name_H-M 'P 1 21/c 1'
_atom_sites_solution_hydrogens difmap
_atom_sites_solution_primary direct
_atom_sites_solution_secondary difmap
_audit_creation_method SHELXL-97
_cell_angle_alpha 90.00
_cell_angle_beta 93.627(2)
_cell_angle_gamma 90.00
_cell_formula_units_Z 4
_cell_length_a 13.6876(4)
_cell_length_b 8.5767(3)
_cell_length_c 14.5354(4)
_cell_measurement_reflns_used 4966
_cell_measurement_temperature 120.0(2)
_cell_measurement_theta_max 30.29
_cell_measurement_theta_min 2.37
_cell_volume 1702.96(9)
_computing_structure_refinement 'SHELXL-97 (Sheldrick, 1997)'
_computing_structure_solution 'SHELXS-97 (Sheldrick, 1990)'
_diffrn_ambient_temperature 120.0(2)
_diffrn_measured_fraction_theta_full 0.999
_diffrn_measured_fraction_theta_max 0.999
_diffrn_measurement_device_type 'Bruker SMART'
_diffrn_measurement_method \w
_diffrn_radiation_monochromator graphite
_diffrn_radiation_source 'fine-focus sealed tube'
_diffrn_radiation_type MoK\a
_diffrn_radiation_wavelength 0.71073
_diffrn_reflns_av_R_equivalents 0.0356
_diffrn_reflns_av_sigmaI/netI 0.0224
_diffrn_reflns_limit_h_max 16
_diffrn_reflns_limit_h_min -17
_diffrn_reflns_limit_k_max 10
_diffrn_reflns_limit_k_min -10
_diffrn_reflns_limit_l_max 18
_diffrn_reflns_limit_l_min -18
_diffrn_reflns_number 10937
_diffrn_reflns_theta_full 27.00
_diffrn_reflns_theta_max 27.00
_diffrn_reflns_theta_min 1.49
_exptl_absorpt_coefficient_mu 0.987
_exptl_absorpt_correction_T_max 0.56074
_exptl_absorpt_correction_T_min 0.43381
_exptl_absorpt_correction_type multi-scan
_exptl_absorpt_process_details 'SADABS (Sheldrick, 1997)'
_exptl_crystal_colour block
_exptl_crystal_density_diffrn 1.470
_exptl_crystal_density_method 'not measured'
_exptl_crystal_description colorless
_exptl_crystal_F_000 776
_exptl_crystal_size_max 0.60
_exptl_crystal_size_mid 0.50
_exptl_crystal_size_min 0.40
_refine_diff_density_max 0.584
_refine_diff_density_min -0.591
_refine_diff_density_rms 0.081
_refine_ls_extinction_coef 0.0010(3)
_refine_ls_extinction_expression Fc^*^=kFc[1+0.001xFc^2^\l^3^/sin(2\q)]^-1/4^
_refine_ls_extinction_method SHELXL
_refine_ls_goodness_of_fit_ref 1.155
_refine_ls_hydrogen_treatment mixed
_refine_ls_matrix_type full
_refine_ls_number_parameters 245
_refine_ls_number_reflns 3709
_refine_ls_number_restraints 4
_refine_ls_restrained_S_all 1.156
_refine_ls_R_factor_all 0.0266
_refine_ls_R_factor_gt 0.0247
_refine_ls_shift/su_max 0.001
_refine_ls_shift/su_mean 0.000
_refine_ls_structure_factor_coef Fsqd
_refine_ls_weighting_details 'calc w=1/[\s^2^(Fo^2^)+(0.0328P)^2^+1.1278P] where P=(Fo^2^+2Fc^2^)/3'
_refine_ls_weighting_scheme calc
_refine_ls_wR_factor_gt 0.0677
_refine_ls_wR_factor_ref 0.0691
_reflns_number_gt 3478
_reflns_number_total 3709
_reflns_threshold_expression I>2\s(I)
_cod_data_source_file ic061314bsi20060716_084620_02.cif
_cod_data_source_block 2b
_cod_database_code 4306956

loop_
_symmetry_equiv_pos_as_xyz
'x, y, z'
'-x, y+1/2, -z+1/2'
'-x, -y, -z'
'x, -y-1/2, z-1/2'

loop_
_atom_site_label
_atom_site_type_symbol
_atom_site_fract_x
_atom_site_fract_y
_atom_site_fract_z
_atom_site_U_iso_or_equiv
_atom_site_adp_type
_atom_site_occupancy
_atom_site_symmetry_multiplicity
_atom_site_calc_flag
_atom_site_refinement_flags
_atom_site_disorder_assembly
_atom_site_disorder_group
Nb Nb 0.207670(11) 0.576691(18) 0.116809(10) 0.01360(8) Uani 1 1 d D . .
Si1 Si 0.37682(4) 0.66912(8) 0.19795(4) 0.02772(14) Uani 1 1 d D . .
Si2 Si 0.21520(4) 0.27423(6) 0.11308(4) 0.01931(12) Uani 1 1 d . . .
Cl Cl 0.08732(4) 0.16137(6) 0.04483(4) 0.02933(13) Uani 1 1 d . . .
C1 C 0.29211(16) 0.7226(2) 0.00621(14) 0.0238(4) Uani 1 1 d . . .
C2 C 0.19187(16) 0.7626(2) -0.00506(13) 0.0234(4) Uani 1 1 d . . .
C3 C 0.13849(16) 0.6275(3) -0.03503(13) 0.0219(4) Uani 1 1 d . . .
C4 C 0.20589(15) 0.5039(2) -0.04311(12) 0.0206(4) Uani 1 1 d . . .
C5 C 0.30074(16) 0.5616(2) -0.01678(14) 0.0215(4) Uani 1 1 d . . .
C6 C 0.17327(15) 0.7048(3) 0.25829(13) 0.0245(4) Uani 1 1 d . . .
C7 C 0.10338(14) 0.7571(3) 0.18893(13) 0.0223(4) Uani 1 1 d . . .
C8 C 0.04443(14) 0.6275(3) 0.15927(14) 0.0222(4) Uani 1 1 d . . .
C9 C 0.07733(15) 0.4942(3) 0.20983(14) 0.0238(4) Uani 1 1 d . . .
C10 C 0.15774(16) 0.5421(3) 0.27053(14) 0.0252(4) Uani 1 1 d . . .
C11 C 0.49022(17) 0.6171(4) 0.13493(19) 0.0342(6) Uani 0.92 1 d PD . .
H11A H 0.5489 0.6519 0.1714 0.044(5) Uiso 0.92 1 calc PR . .
H11B H 0.4871 0.6687 0.0747 0.044(5) Uiso 0.92 1 calc PR . .
H11C H 0.4930 0.5039 0.1263 0.044(5) Uiso 0.92 1 calc PR . .
C12 C 0.40511(19) 0.5876(4) 0.31827(17) 0.0325(7) Uani 0.84 1 d PD . .
H12A H 0.4653 0.6353 0.3454 0.045(6) Uiso 0.84 1 calc PR . .
H12B H 0.4138 0.4744 0.3146 0.045(6) Uiso 0.84 1 calc PR . .
H12C H 0.3508 0.6111 0.3569 0.045(6) Uiso 0.84 1 calc PR . .
C13 C 0.21982(18) 0.1700(3) 0.22780(17) 0.0323(5) Uani 1 1 d . . .
C14 C 0.31524(17) 0.1819(3) 0.04774(18) 0.0296(5) Uani 1 1 d . . .
C15 C 0.3951(5) 0.8709(11) 0.2326(5) 0.0166(15) Uiso 0.24 1 d PD . .
H15A H 0.4644 0.8983 0.2298 0.025 Uiso 0.24 1 calc PR . .
H15B H 0.3755 0.8846 0.2958 0.025 Uiso 0.24 1 calc PR . .
H15C H 0.3553 0.9388 0.1909 0.025 Uiso 0.24 1 calc PR . .
H H 0.304(2) 0.458(4) 0.157(2) 0.045(8) Uiso 1 1 d . . .
H1 H 0.3437(19) 0.793(3) 0.0248(17) 0.029(7) Uiso 1 1 d . . .
H2 H 0.1656(19) 0.866(3) 0.0108(18) 0.027(6) Uiso 1 1 d . . .
H3 H 0.0714(19) 0.623(3) -0.0437(17) 0.024(6) Uiso 1 1 d . . .
H4 H 0.1924(19) 0.405(3) -0.0666(18) 0.024(6) Uiso 1 1 d . . .
H5 H 0.3599(19) 0.505(3) -0.0162(16) 0.025(6) Uiso 1 1 d . . .
H6 H 0.2180(17) 0.771(3) 0.2946(16) 0.024(6) Uiso 1 1 d . . .
H7 H 0.0956(18) 0.855(3) 0.1679(17) 0.024(6) Uiso 1 1 d . . .
H8 H -0.0047(19) 0.627(3) 0.1150(17) 0.021(6) Uiso 1 1 d . . .
H9 H 0.0512(18) 0.395(3) 0.2061(17) 0.021(6) Uiso 1 1 d . . .
H10 H 0.1929(19) 0.475(3) 0.3118(19) 0.029(6) Uiso 1 1 d . . .
H13A H 0.162(2) 0.183(4) 0.259(2) 0.047(8) Uiso 1 1 d . . .
H13B H 0.275(2) 0.207(4) 0.269(2) 0.052(9) Uiso 1 1 d . . .
H13C H 0.226(3) 0.051(4) 0.213(2) 0.061(10) Uiso 1 1 d . . .
H14A H 0.310(2) 0.068(3) 0.056(2) 0.042(9) Uiso 1 1 d . . .
H14B H 0.376(2) 0.216(4) 0.073(2) 0.042(8) Uiso 1 1 d . . .
H14C H 0.312(2) 0.209(4) -0.012(2) 0.050(9) Uiso 1 1 d . . .
H15 H 0.3886(15) 0.8338(13) 0.2220(12) 0.053(13) Uiso 1 1 d D . .

loop_
_atom_site_aniso_label
_atom_site_aniso_U_11
_atom_site_aniso_U_22
_atom_site_aniso_U_33
_atom_site_aniso_U_23
_atom_site_aniso_U_13
_atom_site_aniso_U_12
Nb 0.01456(10) 0.01538(11) 0.01109(10) -0.00098(5) 0.00257(6) -0.00035(5)
Si1 0.0179(3) 0.0378(3) 0.0275(3) -0.0115(2) 0.0012(2) -0.0024(2)
Si2 0.0185(2) 0.0161(3) 0.0232(3) 0.00277(19) -0.0003(2) 0.00143(19)
Cl 0.0242(2) 0.0173(2) 0.0454(3) -0.0021(2) -0.0064(2) -0.00046(19)
C1 0.0311(10) 0.0207(10) 0.0208(9) 0.0025(8) 0.0110(8) -0.0036(8)
C2 0.0350(11) 0.0199(10) 0.0162(9) 0.0038(7) 0.0076(8) 0.0031(8)
C3 0.0273(10) 0.0256(10) 0.0126(8) 0.0025(8) 0.0012(7) 0.0043(8)
C4 0.0295(10) 0.0208(10) 0.0119(8) -0.0024(7) 0.0035(7) 0.0024(8)
C5 0.0257(10) 0.0250(10) 0.0148(9) 0.0016(7) 0.0093(7) 0.0032(8)
C6 0.0241(9) 0.0347(12) 0.0153(9) -0.0082(8) 0.0062(7) 0.0015(9)
C7 0.0229(9) 0.0248(11) 0.0202(9) -0.0042(8) 0.0088(7) 0.0031(8)
C8 0.0166(9) 0.0289(11) 0.0215(9) -0.0018(8) 0.0056(7) 0.0022(8)
C9 0.0230(9) 0.0283(11) 0.0212(9) 0.0024(8) 0.0105(7) -0.0027(8)
C10 0.0271(10) 0.0360(11) 0.0134(9) 0.0013(8) 0.0074(7) 0.0020(9)
C11 0.0150(10) 0.0477(15) 0.0406(14) -0.0100(12) 0.0064(9) -0.0044(10)
C12 0.0200(12) 0.059(2) 0.0170(12) -0.0136(11) -0.0070(9) 0.0091(11)
C13 0.0315(11) 0.0309(12) 0.0341(12) 0.0146(10) -0.0014(9) -0.0004(10)
C14 0.0267(11) 0.0214(11) 0.0409(13) -0.0022(9) 0.0032(9) 0.0053(9)

loop_
_atom_type_symbol
_atom_type_description
_atom_type_scat_dispersion_real
_atom_type_scat_dispersion_imag
_atom_type_scat_source
C C 0.0033 0.0016 'International Tables Vol C Tables 4.2.6.8 and 6.1.1.4'
H H 0.0000 0.0000 'International Tables Vol C Tables 4.2.6.8 and 6.1.1.4'
Si Si 0.0817 0.0704 'International Tables Vol C Tables 4.2.6.8 and 6.1.1.4'
Cl Cl 0.1484 0.1585 'International Tables Vol C Tables 4.2.6.8 and 6.1.1.4'
Nb Nb -2.0727 0.6215 'International Tables Vol C Tables 4.2.6.8 and 6.1.1.4'

loop_
_geom_angle_atom_site_label_1
_geom_angle_atom_site_label_2
_geom_angle_atom_site_label_3
_geom_angle
_geom_angle_site_symmetry_1
_geom_angle_site_symmetry_3
_geom_angle_publ_flag
C2 Nb C3 34.74(7) . . ?
C2 Nb C1 34.45(7) . . ?
C3 Nb C1 57.53(7) . . ?
C2 Nb C7 82.19(7) . . ?
C3 Nb C7 94.26(7) . . ?
C1 Nb C7 106.45(7) . . ?
C2 Nb C5 57.37(7) . . ?
C3 Nb C5 57.29(7) . . ?
C1 Nb C5 34.71(7) . . ?
C7 Nb C5 138.93(7) . . ?
C2 Nb C8 91.58(7) . . ?
C3 Nb C8 83.29(7) . . ?
C1 Nb C8 125.19(7) . . ?
C7 Nb C8 34.62(7) . . ?
C5 Nb C8 140.56(7) . . ?
C2 Nb C10 139.30(8) . . ?
C3 Nb C10 139.93(7) . . ?
C1 Nb C10 150.46(8) . . ?
C7 Nb C10 57.18(8) . . ?
C5 Nb C10 161.48(8) . . ?
C8 Nb C10 57.07(7) . . ?
C2 Nb C6 108.45(7) . . ?
C3 Nb C6 128.32(7) . . ?
C1 Nb C6 117.71(8) . . ?
C7 Nb C6 34.40(7) . . ?
C5 Nb C6 149.56(8) . . ?
C8 Nb C6 57.32(7) . . ?
C10 Nb C6 34.51(8) . . ?
C2 Nb C4 57.35(7) . . ?
C3 Nb C4 34.35(7) . . ?
C1 Nb C4 57.46(7) . . ?
C7 Nb C4 128.43(7) . . ?
C5 Nb C4 34.41(7) . . ?
C8 Nb C4 110.10(7) . . ?
C10 Nb C4 152.01(8) . . ?
C6 Nb C4 162.67(7) . . ?
C2 Nb C9 125.28(7) . . ?
C3 Nb C9 107.92(7) . . ?
C1 Nb C9 159.44(7) . . ?
C7 Nb C9 57.39(7) . . ?
C5 Nb C9 152.87(7) . . ?
C8 Nb C9 34.29(7) . . ?
C10 Nb C9 34.53(7) . . ?
C6 Nb C9 57.50(7) . . ?
C4 Nb C9 120.19(7) . . ?
C2 Nb Si2 130.91(5) . . ?
C3 Nb Si2 100.19(5) . . ?
C1 Nb Si2 119.15(5) . . ?
C7 Nb Si2 132.93(5) . . ?
C5 Nb Si2 84.56(5) . . ?
C8 Nb Si2 103.06(5) . . ?
C10 Nb Si2 84.83(6) . . ?
C6 Nb Si2 118.98(6) . . ?
C4 Nb Si2 73.66(5) . . ?
C9 Nb Si2 75.54(5) . . ?
C2 Nb Si1 99.56(5) . . ?
C3 Nb Si1 129.87(5) . . ?
C1 Nb Si1 72.37(6) . . ?
C7 Nb Si1 98.05(5) . . ?
C5 Nb Si1 83.25(6) . . ?
C8 Nb Si1 129.29(5) . . ?
C10 Nb Si1 85.11(6) . . ?
C6 Nb Si1 72.29(5) . . ?
C4 Nb Si1 117.55(5) . . ?
C9 Nb Si1 119.62(5) . . ?
Si2 Nb Si1 105.853(19) . . ?
C2 Nb H 132.5(10) . . ?
C3 Nb H 131.9(10) . . ?
C1 Nb H 98.5(10) . . ?
C7 Nb H 133.8(10) . . ?
C5 Nb H 79.2(10) . . ?
C8 Nb H 135.9(10) . . ?
C10 Nb H 82.3(10) . . ?
C6 Nb H 99.5(10) . . ?
C4 Nb H 97.8(10) . . ?
C9 Nb H 102.0(10) . . ?
Si2 Nb H 52.4(10) . . ?
Si1 Nb H 53.5(10) . . ?
C15 Si1 C12 94.5(2) . . ?
C15 Si1 C11 104.8(2) . . ?
C12 Si1 C11 103.39(12) . . ?
C15 Si1 Nb 120.6(2) . . ?
C12 Si1 Nb 114.87(9) . . ?
C11 Si1 Nb 115.53(8) . . ?
C15 Si1 H15 2.7(9) . . ?
C12 Si1 H15 97.1(7) . . ?
C11 Si1 H15 105.1(8) . . ?
Nb Si1 H15 118.4(8) . . ?
C14 Si2 C13 105.11(11) . . ?
C14 Si2 Cl 99.88(8) . . ?
C13 Si2 Cl 99.92(8) . . ?
C14 Si2 Nb 117.39(8) . . ?
C13 Si2 Nb 116.96(9) . . ?
Cl Si2 Nb 114.88(2) . . ?
C2 C1 C5 107.58(19) . . ?
C2 C1 Nb 72.44(11) . . ?
C5 C1 Nb 72.66(11) . . ?
C2 C1 H1 124.9(16) . . ?
C5 C1 H1 127.5(16) . . ?
Nb C1 H1 121.4(15) . . ?
C1 C2 C3 108.25(18) . . ?
C1 C2 Nb 73.11(11) . . ?
C3 C2 Nb 72.74(11) . . ?
C1 C2 H2 123.7(15) . . ?
C3 C2 H2 127.8(15) . . ?
Nb C2 H2 116.3(15) . . ?
C4 C3 C2 108.09(18) . . ?
C4 C3 Nb 73.58(11) . . ?
C2 C3 Nb 72.52(11) . . ?
C4 C3 H3 127.6(17) . . ?
C2 C3 H3 124.2(16) . . ?
Nb C3 H3 117.0(15) . . ?
C3 C4 C5 107.85(18) . . ?
C3 C4 Nb 72.07(10) . . ?
C5 C4 Nb 72.28(11) . . ?
C3 C4 H4 126.8(16) . . ?
C5 C4 H4 125.1(16) . . ?
Nb C4 H4 125.6(16) . . ?
C4 C5 C1 108.23(18) . . ?
C4 C5 Nb 73.30(11) . . ?
C1 C5 Nb 72.63(11) . . ?
C4 C5 H5 126.5(16) . . ?
C1 C5 H5 125.3(16) . . ?
Nb C5 H5 121.4(15) . . ?
C7 C6 C10 107.44(19) . . ?
C7 C6 Nb 72.32(11) . . ?
C10 C6 Nb 72.43(11) . . ?
C7 C6 H6 125.1(15) . . ?
C10 C6 H6 127.1(15) . . ?
Nb C6 H6 125.7(14) . . ?
C6 C7 C8 108.2(2) . . ?
C6 C7 Nb 73.28(11) . . ?
C8 C7 Nb 72.82(11) . . ?
C6 C7 H7 126.8(16) . . ?
C8 C7 H7 125.1(16) . . ?
Nb C7 H7 121.1(16) . . ?
C9 C8 C7 108.52(19) . . ?
C9 C8 Nb 73.50(11) . . ?
C7 C8 Nb 72.55(11) . . ?
C9 C8 H8 124.2(16) . . ?
C7 C8 H8 127.3(16) . . ?
Nb C8 H8 118.7(15) . . ?
C8 C9 C10 107.2(2) . . ?
C8 C9 Nb 72.21(11) . . ?
C10 C9 Nb 72.13(11) . . ?
C8 C9 H9 127.1(16) . . ?
C10 C9 H9 125.7(15) . . ?
Nb C9 H9 122.3(15) . . ?
C6 C10 C9 108.7(2) . . ?
C6 C10 Nb 73.06(11) . . ?
C9 C10 Nb 73.35(11) . . ?
C6 C10 H10 127.0(17) . . ?
C9 C10 H10 124.3(17) . . ?
Nb C10 H10 120.3(16) . . ?
Si1 C11 H11A 109.5 . . ?
Si1 C11 H11B 109.5 . . ?
H11A C11 H11B 109.5 . . ?
Si1 C11 H11C 109.5 . . ?
H11A C11 H11C 109.5 . . ?
H11B C11 H11C 109.5 . . ?
Si1 C12 H12A 109.5 . . ?
Si1 C12 H12B 109.5 . . ?
H12A C12 H12B 109.5 . . ?
Si1 C12 H12C 109.5 . . ?
H12A C12 H12C 109.5 . . ?
H12B C12 H12C 109.5 . . ?
Si2 C13 H13A 112.9(19) . . ?
Si2 C13 H13B 111.4(19) . . ?
H13A C13 H13B 107(3) . . ?
Si2 C13 H13C 107(2) . . ?
H13A C13 H13C 107(3) . . ?
H13B C13 H13C 112(3) . . ?
Si2 C14 H14A 107.0(19) . . ?
Si2 C14 H14B 109.3(18) . . ?
H14A C14 H14B 109(3) . . ?
Si2 C14 H14C 113(2) . . ?
H14A C14 H14C 112(3) . . ?
H14B C14 H14C 107(3) . . ?
Si1 C15 H15A 109.5 . . ?
Si1 C15 H15B 109.5 . . ?
H15A C15 H15B 109.5 . . ?
Si1 C15 H15C 109.5 . . ?
H15A C15 H15C 109.5 . . ?
H15B C15 H15C 109.5 . . ?
Si1 C15 H15 11(3) . . ?
H15A C15 H15 113.8 . . ?
H15B C15 H15 115.5 . . ?
H15C C15 H15 98.4 . . ?

loop_
_geom_bond_atom_site_label_1
_geom_bond_atom_site_label_2
_geom_bond_distance
_geom_bond_site_symmetry_2
_geom_bond_publ_flag
Nb C2 2.3832(19) . ?
Nb C3 2.3860(19) . ?
Nb C1 2.3919(19) . ?
Nb C7 2.3918(19) . ?
Nb C5 2.3923(19) . ?
Nb C8 2.3953(19) . ?
Nb C10 2.3960(19) . ?
Nb C6 2.4041(19) . ?
Nb C4 2.4055(18) . ?
Nb C9 2.4119(19) . ?
Nb Si2 2.5969(6) . ?
Nb Si1 2.6522(6) . ?
Nb H 1.73(3) . ?
Si1 C15 1.815(10) . ?
Si1 C12 1.900(3) . ?
Si1 C11 1.905(2) . ?
Si1 H15 1.461(10) . ?
Si2 C14 1.889(2) . ?
Si2 C13 1.890(2) . ?
Si2 Cl 2.1829(7) . ?
C1 C2 1.414(3) . ?
C1 C5 1.427(3) . ?
C1 H1 0.96(3) . ?
C2 C3 1.424(3) . ?
C2 H2 0.99(3) . ?
C3 C4 1.415(3) . ?
C3 H3 0.92(3) . ?
C4 C5 1.419(3) . ?
C4 H4 0.93(3) . ?
C5 H5 0.94(3) . ?
C6 C7 1.418(3) . ?
C6 C10 1.424(3) . ?
C6 H6 0.97(2) . ?
C7 C8 1.424(3) . ?
C7 H7 0.90(3) . ?
C8 C9 1.417(3) . ?
C8 H8 0.90(3) . ?
C9 C10 1.427(3) . ?
C9 H9 0.92(3) . ?
C10 H10 0.94(3) . ?
C11 H11A 0.9800 . ?
C11 H11B 0.9800 . ?
C11 H11C 0.9800 . ?
C12 H12A 0.9800 . ?
C12 H12B 0.9800 . ?
C12 H12C 0.9800 . ?
C13 H13A 0.94(3) . ?
C13 H13B 0.99(3) . ?
C13 H13C 1.05(4) . ?
C14 H14A 0.99(3) . ?
C14 H14B 0.94(3) . ?
C14 H14C 0.90(3) . ?
C15 H15A 0.9800 . ?
C15 H15B 0.9800 . ?
C15 H15C 0.9800 . ?
C15 H15 0.363(15) . ?
